data_4505836
loop_
_publ_author_name
'Fomulu, Shella L.'
'Hendi, Mukta S.'
'Davis, Raymond E.'
'Wheeler, Kraig A.'

_publ_section_title
;
 Structural Studies of Enantiomers, Racemates, and Quasiracemates.
 N-(2-Chlorobenzoyl)methylbenzylamine and
 N-(2-Bromobenzoyl)methylbenzylamine
;
_journal_issue 6
_journal_name_full 'Crystal Growth &amp; Design'
_journal_page_first 645
_journal_paper_doi 10.1021/cg025564o
_journal_volume 2
_journal_year 2002
_chemical_formula_sum 'C15 H14 Cl N O'
_chemical_formula_weight 259.72
_chemical_name_systematic
; 
 (R)-N-(2-Chlorobenzoyl)-?-methylbenzylamine, (R)-1b
;
_space_group_IT_number 19
_symmetry_cell_setting orthorhombic
_symmetry_space_group_name_Hall 'P 2ac 2ab'
_symmetry_space_group_name_H-M 'P 21 21 21'
_atom_sites_solution_hydrogens geom
_atom_sites_solution_primary direct
_atom_sites_solution_secondary difmap
_audit_creation_method SHELXL-97
_cell_angle_alpha 90.00
_cell_angle_beta 90.00
_cell_angle_gamma 90.00
_cell_formula_units_Z 8
_cell_length_a 5.1082(8)
_cell_length_b 16.161(3)
_cell_length_c 32.365(3)
_cell_measurement_temperature 298(2)
_cell_volume 2671.8(7)
_computing_cell_refinement 'Bruker XSCANS'
_computing_data_collection 'Bruker XSCANS'
_computing_data_reduction 'Bruker XSCANS'
_computing_molecular_graphics X-SEED
_computing_publication_material 'Bruker SHELXTL'
_computing_structure_refinement 'Bruker SHELXTL'
_computing_structure_solution 'Bruker SHELXTL'
_diffrn_ambient_temperature 298(2)
_diffrn_measured_fraction_theta_full 0.999
_diffrn_measured_fraction_theta_max 0.999
_diffrn_measurement_device_type 'siemens P4'
_diffrn_measurement_method '2\q/\q scans'
_diffrn_radiation_monochromator graphite
_diffrn_radiation_source 'fine-focus sealed tube'
_diffrn_radiation_type MoK\a
_diffrn_radiation_wavelength 0.71073
_diffrn_reflns_av_R_equivalents 0.0671
_diffrn_reflns_av_sigmaI/netI 0.1397
_diffrn_reflns_limit_h_max 1
_diffrn_reflns_limit_h_min -6
_diffrn_reflns_limit_k_max 20
_diffrn_reflns_limit_k_min -1
_diffrn_reflns_limit_l_max 42
_diffrn_reflns_limit_l_min -1
_diffrn_reflns_number 4691
_diffrn_reflns_theta_full 27.50
_diffrn_reflns_theta_max 27.50
_diffrn_reflns_theta_min 2.27
_diffrn_standards_interval_count 97
_diffrn_standards_number 3
_exptl_absorpt_coefficient_mu 0.273
_exptl_absorpt_correction_type none
_exptl_crystal_colour colorless
_exptl_crystal_density_diffrn 1.291
_exptl_crystal_density_method 'not measured'
_exptl_crystal_description 'transparent needles'
_exptl_crystal_F_000 1088
_exptl_crystal_size_max 0.60
_exptl_crystal_size_mid 0.26
_exptl_crystal_size_min 0.80
_refine_diff_density_max 0.187
_refine_diff_density_min -0.188
_refine_diff_density_rms 0.046
_refine_ls_abs_structure_details 'Flack H D (1983), Acta Cryst. A39, 876-881'
_refine_ls_abs_structure_Flack 0.00(13)
_refine_ls_extinction_method none
_refine_ls_goodness_of_fit_ref 1.008
_refine_ls_hydrogen_treatment mixed
_refine_ls_matrix_type full
_refine_ls_number_parameters 328
_refine_ls_number_reflns 4424
_refine_ls_number_restraints 0
_refine_ls_restrained_S_all 1.008
_refine_ls_R_factor_all 0.1994
_refine_ls_R_factor_gt 0.0720
_refine_ls_shift/su_max 1.067
_refine_ls_shift/su_mean 0.003
_refine_ls_structure_factor_coef Fsqd
_refine_ls_weighting_details 'calc w=1/[\s^2^(Fo^2^)+(0.0363P)^2^+0.4970P] where P=(Fo^2^+2Fc^2^)/3'
_refine_ls_weighting_scheme calc
_refine_ls_wR_factor_gt 0.1104
_refine_ls_wR_factor_ref 0.1466
_reflns_number_gt 1878
_reflns_number_total 4424
_reflns_threshold_expression >2sigma(I)
_cod_data_source_file cg025564o-2_s1.cif
_cod_data_source_block s:\structs\3-4\be98\be98
_cod_depositor_comments
;
The following automatic conversions were performed:

'_symmetry_cell_setting' value 'Orthorhombic' changed to
'orthorhombic' according to
/home/saulius/struct/CIF-dictionaries/cif_core.dic dictionary named
'cif_core.dic' version 2.4.1 from 2010-06-29.

Automatic conversion script
Id: cif_fix_values 1715 2011-07-08 13:25:40Z adriana 
;
_cod_original_cell_volume 2671.9(7)
_cod_original_sg_symbol_H-M P212121
_cod_database_code 4505836

loop_
_symmetry_equiv_pos_as_xyz
'x, y, z'
'-x+1/2, -y, z+1/2'
'x+1/2, -y+1/2, -z'
'-x, y+1/2, -z+1/2'

loop_
_atom_site_label
_atom_site_type_symbol
_atom_site_fract_x
_atom_site_fract_y
_atom_site_fract_z
_atom_site_U_iso_or_equiv
_atom_site_adp_type
_atom_site_occupancy
_atom_site_symmetry_multiplicity
_atom_site_calc_flag
_atom_site_refinement_flags
ClA Cl 1.0624(5) 0.40659(11) 0.06003(5) 0.0935(7) Uani 1 1 d .
O1A O 0.4662(8) 0.4348(3) -0.02651(14) 0.0668(13) Uani 1 1 d .
N1A N 0.8871(10) 0.3964(3) -0.03199(13) 0.0495(13) Uani 1 1 d .
HN1A H 1.0452 0.4070 -0.0246 0.059 Uiso 1 1 calc R
C1A C 0.9126(17) 0.6453(5) 0.0611(2) 0.086(3) Uani 1 1 d .
H1A H 0.9573 0.6904 0.0776 0.103 Uiso 1 1 calc R
C2A C 0.7473(17) 0.6558(4) 0.0284(2) 0.090(3) Uani 1 1 d .
H2A H 0.6817 0.7080 0.0223 0.108 Uiso 1 1 calc R
C3A C 0.6776(15) 0.5887(4) 0.00440(19) 0.070(2) Uani 1 1 d .
H3A H 0.5606 0.5959 -0.0173 0.084 Uiso 1 1 calc R
C4A C 0.7796(12) 0.5108(4) 0.01224(16) 0.0454(15) Uani 1 1 d .
C5A C 0.9441(13) 0.5032(4) 0.04492(16) 0.0513(16) Uani 1 1 d .
C6A C 1.0127(15) 0.5690(5) 0.06983(19) 0.075(2) Uani 1 1 d .
H6A H 1.1251 0.5615 0.0921 0.090 Uiso 1 1 calc R
C7A C 0.6950(14) 0.4428(4) -0.01742(18) 0.0467(16) Uani 1 1 d .
C8A C 0.8394(11) 0.3276(3) -0.06026(17) 0.0473(16) Uani 1 1 d .
H8A H 0.6679 0.3039 -0.0536 0.057 Uiso 1 1 calc R
C9A C 1.0468(13) 0.2613(3) -0.05260(18) 0.067(2) Uani 1 1 d .
H9A1 H 1.0333 0.2418 -0.0247 0.101 Uiso 1 1 calc R
H9A2 H 1.2176 0.2844 -0.0570 0.101 Uiso 1 1 calc R
H9A3 H 1.0198 0.2160 -0.0713 0.101 Uiso 1 1 calc R
C10A C 0.8352(13) 0.3551(4) -0.10524(18) 0.0484(16) Uani 1 1 d .
C11A C 1.0043(18) 0.4111(5) -0.1196(2) 0.100(3) Uani 1 1 d .
H11A H 1.1279 0.4338 -0.1018 0.120 Uiso 1 1 calc R
C12A C 0.999(2) 0.4360(5) -0.1606(2) 0.119(4) Uani 1 1 d .
H12A H 1.1141 0.4765 -0.1699 0.143 Uiso 1 1 calc R
C13A C 0.8261(18) 0.4012(5) -0.1871(2) 0.093(3) Uani 1 1 d .
H13A H 0.8210 0.4174 -0.2147 0.111 Uiso 1 1 calc R
C14A C 0.6626(17) 0.3431(6) -0.1730(2) 0.104(3) Uani 1 1 d .
H14A H 0.5446 0.3181 -0.1909 0.125 Uiso 1 1 calc R
C15A C 0.6673(16) 0.3199(5) -0.1320(2) 0.088(3) Uani 1 1 d .
H15A H 0.5526 0.2793 -0.1227 0.105 Uiso 1 1 calc R
ClB Cl 1.1753(4) 0.48898(11) 0.23978(5) 0.0806(6) Uani 1 1 d .
O1B O 1.1069(8) 0.6374(2) 0.18011(14) 0.0644(13) Uani 1 1 d .
N1B N 0.6803(9) 0.6607(3) 0.19248(14) 0.0480(13) Uani 1 1 d .
HN1B H 0.5278 0.6389 0.1953 0.058 Uiso 1 1 calc R
C1B C 0.7061(15) 0.3550(4) 0.1693(2) 0.071(2) Uani 1 1 d .
H1B H 0.6700 0.2990 0.1656 0.085 Uiso 1 1 calc R
C2B C 0.5732(15) 0.4124(4) 0.1471(2) 0.072(2) Uani 1 1 d .
H2B H 0.4459 0.3962 0.1282 0.086 Uiso 1 1 calc R
C3B C 0.6290(14) 0.4956(4) 0.15287(18) 0.0623(19) Uani 1 1 d .
H3B H 0.5357 0.5348 0.1378 0.075 Uiso 1 1 calc R
C4B C 0.8186(12) 0.5220(3) 0.18021(16) 0.0407(14) Uani 1 1 d .
C5B C 0.9497(12) 0.4621(4) 0.20273(17) 0.0483(16) Uani 1 1 d .
C6B C 0.8936(15) 0.3791(4) 0.19707(19) 0.067(2) Uani 1 1 d .
H6B H 0.9837 0.3394 0.2122 0.080 Uiso 1 1 calc R
C7B C 0.8837(13) 0.6125(3) 0.18409(17) 0.0425(15) Uani 1 1 d .
C8B C 0.7106(12) 0.7504(3) 0.19700(17) 0.0481(16) Uani 1 1 d .
H8B H 0.8821 0.7612 0.2095 0.058 Uiso 1 1 calc R
C9B C 0.5003(12) 0.7812(3) 0.22687(17) 0.0630(19) Uani 1 1 d .
H9B1 H 0.5211 0.7542 0.2531 0.094 Uiso 1 1 calc R
H9B2 H 0.3302 0.7687 0.2159 0.094 Uiso 1 1 calc R
H9B3 H 0.5173 0.8399 0.2304 0.094 Uiso 1 1 calc R
C10B C 0.6991(13) 0.7954(4) 0.1560(2) 0.0490(16) Uani 1 1 d .
C11B C 0.5083(15) 0.7778(4) 0.1275(2) 0.064(2) Uani 1 1 d .
H11B H 0.3874 0.7360 0.1328 0.077 Uiso 1 1 calc R
C12B C 0.4957(16) 0.8223(4) 0.0909(2) 0.073(2) Uani 1 1 d .
H12B H 0.3658 0.8104 0.0717 0.087 Uiso 1 1 calc R
C13B C 0.6718(17) 0.8830(5) 0.0831(3) 0.090(3) Uani 1 1 d .
H13B H 0.6595 0.9129 0.0586 0.108 Uiso 1 1 calc R
C14B C 0.8652(16) 0.9008(5) 0.1102(3) 0.088(3) Uani 1 1 d .
H14B H 0.9877 0.9417 0.1043 0.106 Uiso 1 1 calc R
C15B C 0.8781(14) 0.8567(4) 0.1474(2) 0.068(2) Uani 1 1 d .
H15B H 1.0087 0.8689 0.1665 0.082 Uiso 1 1 calc R

loop_
_atom_site_aniso_label
_atom_site_aniso_U_11
_atom_site_aniso_U_22
_atom_site_aniso_U_33
_atom_site_aniso_U_23
_atom_site_aniso_U_13
_atom_site_aniso_U_12
ClA 0.1249(19) 0.0898(13) 0.0659(11) 0.0025(10) -0.0267(13) 0.0297(15)
O1A 0.031(3) 0.085(3) 0.084(3) -0.015(3) -0.009(3) -0.004(3)
N1A 0.035(3) 0.060(3) 0.053(3) -0.020(3) -0.007(3) -0.006(3)
C1A 0.097(7) 0.081(6) 0.079(5) -0.044(5) -0.002(6) -0.013(6)
C2A 0.123(8) 0.060(5) 0.086(5) -0.013(5) 0.004(6) 0.015(5)
C3A 0.078(6) 0.074(5) 0.058(4) -0.009(4) -0.007(4) 0.020(5)
C4A 0.042(4) 0.056(4) 0.037(3) -0.001(3) 0.003(3) 0.002(4)
C5A 0.054(4) 0.060(4) 0.040(3) -0.002(3) -0.007(3) 0.009(4)
C6A 0.072(6) 0.095(5) 0.059(4) -0.028(4) -0.012(4) 0.007(5)
C7A 0.043(4) 0.051(4) 0.045(4) -0.002(3) 0.004(4) 0.001(4)
C8A 0.027(4) 0.055(4) 0.059(4) -0.014(3) 0.004(4) -0.011(4)
C9A 0.073(5) 0.052(4) 0.076(5) -0.007(3) 0.005(4) 0.002(5)
C10A 0.046(4) 0.047(4) 0.052(4) -0.012(3) 0.003(4) -0.012(4)
C11A 0.136(8) 0.107(6) 0.057(5) 0.002(4) -0.013(6) -0.073(7)
C12A 0.170(10) 0.116(7) 0.070(5) 0.019(5) -0.007(7) -0.081(8)
C13A 0.113(7) 0.102(6) 0.063(5) 0.005(5) -0.007(6) -0.009(6)
C14A 0.100(7) 0.150(8) 0.062(5) -0.019(5) -0.011(6) -0.040(7)
C15A 0.090(6) 0.115(6) 0.057(5) -0.006(4) -0.011(5) -0.059(6)
ClB 0.0900(14) 0.0783(12) 0.0736(12) 0.0034(10) -0.0307(12) 0.0115(13)
O1B 0.031(2) 0.057(3) 0.106(4) 0.002(2) 0.006(3) -0.009(3)
N1B 0.030(3) 0.041(3) 0.074(3) 0.001(3) 0.001(3) 0.000(3)
C1B 0.084(6) 0.047(4) 0.082(5) -0.005(4) 0.007(5) -0.001(5)
C2B 0.065(5) 0.067(5) 0.084(5) -0.023(4) -0.019(5) -0.003(5)
C3B 0.070(5) 0.054(4) 0.064(4) 0.004(3) -0.007(4) 0.010(5)
C4B 0.032(3) 0.043(3) 0.047(3) -0.005(3) 0.001(3) -0.002(3)
C5B 0.045(4) 0.052(4) 0.048(4) -0.003(3) 0.009(3) 0.010(4)
C6B 0.085(6) 0.057(4) 0.059(4) 0.014(3) -0.003(5) 0.011(5)
C7B 0.037(4) 0.042(4) 0.048(4) 0.002(3) 0.003(4) -0.008(4)
C8B 0.037(4) 0.042(4) 0.066(4) -0.008(3) -0.003(4) -0.002(3)
C9B 0.063(5) 0.056(4) 0.070(4) -0.018(3) 0.000(4) 0.000(4)
C10B 0.039(4) 0.032(3) 0.076(5) -0.004(3) 0.015(4) 0.007(4)
C11B 0.062(5) 0.056(4) 0.073(5) 0.004(4) 0.000(5) 0.000(4)
C12B 0.075(6) 0.074(5) 0.069(5) 0.003(4) 0.002(5) 0.015(5)
C13B 0.078(6) 0.071(6) 0.121(8) 0.034(5) 0.043(6) 0.028(6)
C14B 0.063(6) 0.067(5) 0.135(7) 0.040(6) 0.036(6) 0.001(5)
C15B 0.054(5) 0.053(4) 0.099(6) 0.003(4) 0.007(5) 0.004(4)

loop_
_atom_type_symbol
_atom_type_description
_atom_type_scat_dispersion_real
_atom_type_scat_dispersion_imag
_atom_type_scat_source
C C 0.0033 0.0016 'International Tables Vol C Tables 4.2.6.8 and 6.1.1.4'
H H 0.0000 0.0000 'International Tables Vol C Tables 4.2.6.8 and 6.1.1.4'
N N 0.0061 0.0033 'International Tables Vol C Tables 4.2.6.8 and 6.1.1.4'
O O 0.0106 0.0060 'International Tables Vol C Tables 4.2.6.8 and 6.1.1.4'
Cl Cl 0.1484 0.1585 'International Tables Vol C Tables 4.2.6.8 and 6.1.1.4'

loop_
_geom_angle_atom_site_label_1
_geom_angle_atom_site_label_2
_geom_angle_atom_site_label_3
_geom_angle
C7A N1A C8A 122.1(5)
C2A C1A C6A 120.2(7)
C1A C2A C3A 120.0(7)
C2A C3A C4A 120.9(6)
C5A C4A C3A 117.2(6)
C5A C4A C7A 127.1(6)
C3A C4A C7A 115.7(5)
C4A C5A C6A 122.9(6)
C4A C5A ClA 121.0(5)
C6A C5A ClA 116.0(5)
C1A C6A C5A 118.8(7)
O1A C7A N1A 124.6(6)
O1A C7A C4A 120.3(6)
N1A C7A C4A 115.1(6)
N1A C8A C10A 112.3(5)
N1A C8A C9A 108.5(5)
C10A C8A C9A 111.7(5)
C11A C10A C15A 118.4(6)
C11A C10A C8A 121.5(6)
C15A C10A C8A 120.1(6)
C10A C11A C12A 121.1(7)
C13A C12A C11A 119.9(8)
C14A C13A C12A 118.9(8)
C13A C14A C15A 120.6(8)
C10A C15A C14A 121.0(7)
C7B N1B C8B 121.3(5)
C2B C1B C6B 120.2(6)
C1B C2B C3B 119.3(7)
C4B C3B C2B 122.1(6)
C3B C4B C5B 117.4(5)
C3B C4B C7B 120.6(6)
C5B C4B C7B 121.9(5)
C6B C5B C4B 120.6(6)
C6B C5B ClB 118.5(5)
C4B C5B ClB 120.9(5)
C1B C6B C5B 120.5(6)
O1B C7B N1B 124.2(5)
O1B C7B C4B 121.3(6)
N1B C7B C4B 114.5(5)
N1B C8B C10B 112.5(4)
N1B C8B C9B 108.1(5)
C10B C8B C9B 111.8(5)
C11B C10B C15B 119.1(6)
C11B C10B C8B 121.1(6)
C15B C10B C8B 119.8(6)
C10B C11B C12B 119.9(7)
C13B C12B C11B 120.3(7)
C14B C13B C12B 121.2(8)
C13B C14B C15B 118.9(8)
C10B C15B C14B 120.6(7)

loop_
_geom_bond_atom_site_label_1
_geom_bond_atom_site_label_2
_geom_bond_distance
ClA C5A 1.743(6)
O1A C7A 1.212(7)
N1A C7A 1.322(7)
N1A C8A 1.460(6)
C1A C2A 1.365(9)
C1A C6A 1.365(9)
C2A C3A 1.381(8)
C3A C4A 1.387(8)
C4A C5A 1.357(7)
C4A C7A 1.521(8)
C5A C6A 1.380(8)
C8A C10A 1.523(7)
C8A C9A 1.527(7)
C10A C11A 1.334(8)
C10A C15A 1.345(8)
C11A C12A 1.388(9)
C12A C13A 1.353(10)
C13A C14A 1.338(10)
C14A C15A 1.378(9)
ClB C5B 1.719(6)
O1B C7B 1.216(6)
N1B C7B 1.327(7)
N1B C8B 1.466(6)
C1B C2B 1.355(8)
C1B C6B 1.371(9)
C2B C3B 1.387(8)
C3B C4B 1.380(7)
C4B C5B 1.386(7)
C4B C7B 1.504(7)
C5B C6B 1.384(8)
C8B C10B 1.515(7)
C8B C9B 1.528(7)
C10B C11B 1.371(8)
C10B C15B 1.376(8)
C11B C12B 1.388(8)
C12B C13B 1.354(9)
C13B C14B 1.353(10)
C14B C15B 1.400(9)
